data_4506092
loop_
_publ_author_name
'Zhu, Yan'
'Luo, Feng'
'Song, Yu-mei'
'Feng, Xue-feng'
'Luo, Ming-biao'
'Liao, Zhen-wei'
'Sun, Gong-ming'
'Tian, Xiao-zhao'
'Yuan, Zi-Jun'

_publ_section_title
;
 The First One-Pot Synthesis of Multinuclear 3d-4f Metal--Organic
 Compounds Involving a Polytopic N,O-Donor Ligand Formed in Situ
;
_journal_issue 5
_journal_name_full 'Crystal Growth &amp; Design'
_journal_page_first 2158
_journal_paper_doi 10.1021/cg3002509
_journal_volume 12
_journal_year 2012
_chemical_formula_sum 'C120 H86 Eu2 N12 O14 Zn4'
_chemical_formula_weight 2485.41
_chemical_name_systematic
; 
 ? 
;
_space_group_IT_number 176
_symmetry_cell_setting hexagonal
_symmetry_space_group_name_Hall '-P 6c'
_symmetry_space_group_name_H-M 'P 63/m'
_atom_sites_solution_hydrogens geom
_atom_sites_solution_primary direct
_atom_sites_solution_secondary difmap
_audit_creation_method SHELXL-97
_cell_angle_alpha 90.00
_cell_angle_beta 90.00
_cell_angle_gamma 120.00
_cell_formula_units_Z 1
_cell_length_a 13.3193(19)
_cell_length_b 13.3193(19)
_cell_length_c 18.649(5)
_cell_measurement_reflns_used 1519
_cell_measurement_temperature 296(2)
_cell_measurement_theta_max 22.24
_cell_measurement_theta_min 3.72
_cell_volume 2865.2(10)
_computing_cell_refinement 'Bruker SMART'
_computing_data_collection 'Bruker SMART'
_computing_data_reduction 'Bruker SAINT'
_computing_molecular_graphics 'Bruker SHELXTL'
_computing_publication_material 'Bruker SHELXTL'
_computing_structure_refinement 'SHELXL-97 (Sheldrick, 1997)'
_computing_structure_solution 'SHELXS-97 (Sheldrick, 1990)'
_diffrn_ambient_temperature 296(2)
_diffrn_measured_fraction_theta_full 0.999
_diffrn_measured_fraction_theta_max 0.999
_diffrn_measurement_device_type 'CCD area detector'
_diffrn_measurement_method 'phi and omega scans'
_diffrn_radiation_monochromator graphite
_diffrn_radiation_source 'fine-focus sealed tube'
_diffrn_radiation_type MoK\a
_diffrn_radiation_wavelength 0.71073
_diffrn_reflns_av_R_equivalents 0.1069
_diffrn_reflns_av_sigmaI/netI 0.0650
_diffrn_reflns_limit_h_max 15
_diffrn_reflns_limit_h_min -15
_diffrn_reflns_limit_k_max 13
_diffrn_reflns_limit_k_min -14
_diffrn_reflns_limit_l_max 21
_diffrn_reflns_limit_l_min -22
_diffrn_reflns_number 13680
_diffrn_reflns_theta_full 25.00
_diffrn_reflns_theta_max 25.00
_diffrn_reflns_theta_min 2.08
_exptl_absorpt_coefficient_mu 1.967
_exptl_absorpt_correction_T_max 0.6604
_exptl_absorpt_correction_T_min 0.6391
_exptl_absorpt_correction_type none
_exptl_crystal_density_diffrn 1.440
_exptl_crystal_density_meas 0
_exptl_crystal_density_method 'not measured'
_exptl_crystal_F_000 1248
_exptl_crystal_size_max 0.25
_exptl_crystal_size_mid 0.25
_exptl_crystal_size_min 0.23
_refine_diff_density_max 0.875
_refine_diff_density_min -1.658
_refine_diff_density_rms 0.161
_refine_ls_extinction_method none
_refine_ls_goodness_of_fit_ref 1.388
_refine_ls_hydrogen_treatment mixed
_refine_ls_matrix_type full
_refine_ls_number_parameters 118
_refine_ls_number_reflns 1747
_refine_ls_number_restraints 0
_refine_ls_restrained_S_all 1.388
_refine_ls_R_factor_all 0.2148
_refine_ls_R_factor_gt 0.1493
_refine_ls_shift/su_max 2.219
_refine_ls_shift/su_mean 0.055
_refine_ls_structure_factor_coef Fsqd
_refine_ls_weighting_details 'calc w=1/[\s^2^(Fo^2^)+(0.2000P)^2^+0.0000P] where P=(Fo^2^+2Fc^2^)/3'
_refine_ls_weighting_scheme calc
_refine_ls_wR_factor_gt 0.3995
_refine_ls_wR_factor_ref 0.4369
_reflns_number_gt 969
_reflns_number_total 1747
_reflns_threshold_expression >2sigma(I)
_cod_data_source_file cg3002509_si_002.cif
_cod_data_source_block 4
_cod_depositor_comments
;
The following automatic conversions were performed:

'_symmetry_cell_setting' value 'Hexagonal' changed to 'hexagonal'
according to /home/saulius/struct/CIF-dictionaries/cif_core.dic
dictionary named 'cif_core.dic' version 2.4.1 from 2010-06-29.

Automatic conversion script
Id: cif_fix_values 1715 2011-07-08 13:25:40Z adriana 
;
_cod_original_sg_symbol_H-M P6(3)/m
_cod_database_code 4506092

loop_
_symmetry_equiv_pos_as_xyz
'x, y, z'
'-y, x-y, z'
'-x+y, -x, z'
'-x, -y, z+1/2'
'y, -x+y, z+1/2'
'x-y, x, z+1/2'
'-x, -y, -z'
'y, -x+y, -z'
'x-y, x, -z'
'x, y, -z-1/2'
'-y, x-y, -z-1/2'
'-x+y, -x, -z-1/2'

loop_
_atom_site_label
_atom_site_type_symbol
_atom_site_fract_x
_atom_site_fract_y
_atom_site_fract_z
_atom_site_U_iso_or_equiv
_atom_site_adp_type
_atom_site_occupancy
_atom_site_symmetry_multiplicity
_atom_site_calc_flag
_atom_site_refinement_flags
C1 C 0.4718(10) 0.8531(11) 1.0278(6) 0.157(9) Uani 1 1 d G
H1 H 0.4034 0.8220 1.0541 0.189 Uiso 1 1 calc R
C2 C 0.5726(14) 0.9464(11) 1.0547(6) 0.141(9) Uani 1 1 d G
H2 H 0.5717 0.9779 1.0991 0.169 Uiso 1 1 calc R
C3 C 0.6748(10) 0.9928(8) 1.0154(8) 0.121(7) Uani 1 1 d G
H3 H 0.7422 1.0553 1.0334 0.145 Uiso 1 1 calc R
C4 C 0.6761(7) 0.9458(8) 0.9491(7) 0.107(6) Uani 1 1 d G
C5 C 0.5753(9) 0.8525(8) 0.9221(5) 0.067(4) Uani 1 1 d G
N1 N 0.4731(7) 0.8061(7) 0.9615(6) 0.119(5) Uani 1 1 d G
C6 C 0.667(2) 0.7598(14) 0.7500 0.083(6) Uani 1 2 d S
H6 H 0.592(19) 0.687(19) 1(150) 0.100 Uiso 1 2 calc S
C7 C 0.764(5) 0.729(7) 0.7500 0.30(4) Uani 1 2 d S
H7A H 0.7569 0.6844 0.7079 0.444 Uiso 0.50 1 calc PR
H7B H 0.7566 0.6839 0.7919 0.444 Uiso 0.50 1 calc PR
H7C H 0.8377 0.7986 0.7502 0.444 Uiso 1 2 calc SR
C8 C 0.5675(14) 0.7992(12) 0.8585(10) 0.084(4) Uani 1 1 d .
C9 C 0.6729(13) 0.8290(13) 0.8232(10) 0.102(6) Uani 1 1 d .
C10 C 0.7681(19) 0.9194(17) 0.8452(11) 0.123(7) Uani 1 1 d .
H10 H 0.8325 0.9447 0.8156 0.148 Uiso 1 1 calc R
C11 C 0.7847(9) 0.9833(15) 0.9090(12) 0.136(8) Uani 1 1 d .
H11 H 0.8565 1.0428 0.9240 0.163 Uiso 1 1 calc R
Eu1 Eu 0.3333 0.6667 0.7500 0.1328(15) Uani 1 6 d S
H1W H 0.02(2) 0.57(2) 0.7500 0.00(6) Uiso 0.33 2 d SP
O1 O 0.4666(8) 0.7089(8) 0.8399(4) 0.073(3) Uani 1 1 d .
O2 O 0.107(2) 0.599(4) 0.7500 0.098(17) Uani 0.33 2 d SP
Zn1 Zn 0.3333 0.6667 0.91317(17) 0.0874(13) Uani 1 3 d S

loop_
_atom_site_aniso_label
_atom_site_aniso_U_11
_atom_site_aniso_U_22
_atom_site_aniso_U_33
_atom_site_aniso_U_23
_atom_site_aniso_U_13
_atom_site_aniso_U_12
C1 0.17(2) 0.20(2) 0.16(2) -0.037(19) -0.036(17) 0.13(2)
C2 0.159(19) 0.078(12) 0.19(2) -0.065(13) -0.118(18) 0.061(13)
C3 0.082(12) 0.075(11) 0.168(19) -0.038(12) -0.035(13) 0.011(9)
C4 0.083(11) 0.074(10) 0.185(18) -0.038(11) -0.063(12) 0.054(9)
C5 0.039(7) 0.053(7) 0.113(11) -0.013(8) -0.006(7) 0.026(6)
N1 0.154(14) 0.103(10) 0.107(11) -0.037(9) -0.067(11) 0.069(11)
C6 0.097(16) 0.017(8) 0.120(17) 0.000 0.000 0.017(9)
C7 0.34(6) 0.68(12) 0.11(2) 0.000 0.000 0.45(8)
C8 0.103(13) 0.041(8) 0.121(12) 0.032(8) 0.002(10) 0.046(9)
C9 0.066(10) 0.079(11) 0.134(16) -0.008(10) 0.014(9) 0.015(9)
C10 0.115(15) 0.102(14) 0.143(16) -0.053(12) -0.067(13) 0.047(12)
C11 0.004(6) 0.106(12) 0.22(2) -0.017(13) -0.055(9) -0.032(7)
Eu1 0.173(2) 0.173(2) 0.0519(12) 0.000 0.000 0.0866(10)
O1 0.056(5) 0.064(6) 0.078(6) 0.023(4) 0.004(4) 0.014(4)
O2 0.000(14) 0.20(5) 0.028(14) 0.000 0.000 0.003(18)
Zn1 0.0927(17) 0.0927(17) 0.0768(19) 0.000 0.000 0.0464(9)

loop_
_atom_type_symbol
_atom_type_description
_atom_type_scat_dispersion_real
_atom_type_scat_dispersion_imag
_atom_type_scat_source
C C 0.0033 0.0016 'International Tables Vol C Tables 4.2.6.8 and 6.1.1.4'
H H 0.0000 0.0000 'International Tables Vol C Tables 4.2.6.8 and 6.1.1.4'
N N 0.0061 0.0033 'International Tables Vol C Tables 4.2.6.8 and 6.1.1.4'
O O 0.0106 0.0060 'International Tables Vol C Tables 4.2.6.8 and 6.1.1.4'
Zn Zn 0.2839 1.4301 'International Tables Vol C Tables 4.2.6.8 and 6.1.1.4'
Eu Eu -0.1578 3.6682 'International Tables Vol C Tables 4.2.6.8 and 6.1.1.4'

loop_
_geom_angle_atom_site_label_1
_geom_angle_atom_site_label_2
_geom_angle_atom_site_label_3
_geom_angle
_geom_angle_site_symmetry_1
_geom_angle_site_symmetry_3
C2 C1 N1 120.0 . .
C2 C1 H1 120.0 . .
N1 C1 H1 120.0 . .
C3 C2 C1 120.0 . .
C3 C2 H2 120.0 . .
C1 C2 H2 120.0 . .
C2 C3 C4 120.0 . .
C2 C3 H3 120.0 . .
C4 C3 H3 120.0 . .
C3 C4 C5 120.0 . .
C3 C4 C11 122.0(11) . .
C5 C4 C11 117.7(10) . .
C8 C5 N1 115.3(10) . .
C8 C5 C4 124.7(10) . .
N1 C5 C4 120.0 . .
C5 N1 C1 120.0 . .
C5 N1 Zn1 114.3(6) . .
C1 N1 Zn1 125.7(6) . .
C7 C6 C9 109.9(17) . .
C7 C6 C9 109.9(17) . 10_557
C9 C6 C9 114.2(16) . 10_557
C7 C6 H6 90(5) . .
C9 C6 H6 148(10) . .
C9 C6 H6 33(10) 10_557 .
C6 C7 H7A 110.1 . .
C6 C7 H7B 110.1 . .
H7A C7 H7B 108.9 . .
C6 C7 H7C 110.0 . .
H7A C7 H7C 108.9 . .
H7B C7 H7C 108.9 . .
O1 C8 C5 118.7(14) . .
O1 C8 C9 123.1(16) . .
C5 C8 C9 116.9(15) . .
C10 C9 C8 118.9(19) . .
C10 C9 C6 122.5(17) . .
C8 C9 C6 118.0(16) . .
C9 C10 C11 127(2) . .
C9 C10 H10 116.3 . .
C11 C10 H10 116.3 . .
C10 C11 C4 113.0(13) . .
C10 C11 H11 123.5 . .
C4 C11 H11 123.5 . .
O1 Eu1 O1 93.7(4) 2_665 11_667
O1 Eu1 O1 140.00(16) 2_665 12_567
O1 Eu1 O1 72.6(3) 11_667 12_567
O1 Eu1 O1 72.6(3) 2_665 .
O1 Eu1 O1 140.00(16) 11_667 .
O1 Eu1 O1 140.00(16) 12_567 .
O1 Eu1 O1 72.6(3) 2_665 3_565
O1 Eu1 O1 140.00(16) 11_667 3_565
O1 Eu1 O1 93.7(4) 12_567 3_565
O1 Eu1 O1 72.6(3) . 3_565
O1 Eu1 O1 140.00(16) 2_665 10_557
O1 Eu1 O1 72.6(3) 11_667 10_557
O1 Eu1 O1 72.6(3) 12_567 10_557
O1 Eu1 O1 93.7(4) . 10_557
O1 Eu1 O1 140.00(16) 3_565 10_557
O1 Eu1 O2 69.3(8) 2_665 .
O1 Eu1 O2 69.3(8) 11_667 .
O1 Eu1 O2 70.7(8) 12_567 .
O1 Eu1 O2 133.1(2) . .
O1 Eu1 O2 70.7(8) 3_565 .
O1 Eu1 O2 133.1(2) 10_557 .
O1 Eu1 O2 70.7(8) 2_665 3_565
O1 Eu1 O2 70.7(8) 11_667 3_565
O1 Eu1 O2 133.1(2) 12_567 3_565
O1 Eu1 O2 69.3(8) . 3_565
O1 Eu1 O2 133.1(2) 3_565 3_565
O1 Eu1 O2 69.3(8) 10_557 3_565
O2 Eu1 O2 120.000(5) . 3_565
O1 Eu1 O2 133.1(2) 2_665 2_665
O1 Eu1 O2 133.1(2) 11_667 2_665
O1 Eu1 O2 69.3(8) 12_567 2_665
O1 Eu1 O2 70.7(8) . 2_665
O1 Eu1 O2 69.3(8) 3_565 2_665
O1 Eu1 O2 70.7(8) 10_557 2_665
O2 Eu1 O2 120.00(3) . 2_665
O2 Eu1 O2 120.00(3) 3_565 2_665
O1 Eu1 Zn1 136.8(2) 2_665 10_557
O1 Eu1 Zn1 43.2(2) 11_667 10_557
O1 Eu1 Zn1 43.2(2) 12_567 10_557
O1 Eu1 Zn1 136.8(2) . 10_557
O1 Eu1 Zn1 136.8(2) 3_565 10_557
O1 Eu1 Zn1 43.2(2) 10_557 10_557
O2 Eu1 Zn1 90.000(2) . 10_557
O2 Eu1 Zn1 90.000(2) 3_565 10_557
O2 Eu1 Zn1 90.0 2_665 10_557
O1 Eu1 Zn1 43.2(2) 2_665 .
O1 Eu1 Zn1 136.8(2) 11_667 .
O1 Eu1 Zn1 136.8(2) 12_567 .
O1 Eu1 Zn1 43.2(2) . .
O1 Eu1 Zn1 43.2(2) 3_565 .
O1 Eu1 Zn1 136.8(2) 10_557 .
O2 Eu1 Zn1 90.000(2) . .
O2 Eu1 Zn1 90.000(2) 3_565 .
O2 Eu1 Zn1 90.000(1) 2_665 .
Zn1 Eu1 Zn1 180.0 10_557 .
C8 O1 Zn1 114.5(10) . .
C8 O1 Eu1 136.2(7) . .
Zn1 O1 Eu1 87.9(3) . .
Eu1 O2 H1W 175(10) . .
N1 Zn1 N1 102.4(8) 2_665 .
N1 Zn1 N1 102.4(9) 2_665 3_565
N1 Zn1 N1 102.4(8) . 3_565
N1 Zn1 O1 77.3(8) 2_665 2_665
N1 Zn1 O1 98.5(4) . 2_665
N1 Zn1 O1 158.6(9) 3_565 2_665
N1 Zn1 O1 98.5(9) 2_665 3_565
N1 Zn1 O1 158.6(4) . 3_565
N1 Zn1 O1 77.3(9) 3_565 3_565
O1 Zn1 O1 81.6(4) 2_665 3_565
N1 Zn1 O1 158.6(8) 2_665 .
N1 Zn1 O1 77.3(4) . .
N1 Zn1 O1 98.5(7) 3_565 .
O1 Zn1 O1 81.6(4) 2_665 .
O1 Zn1 O1 81.6(4) 3_565 .
N1 Zn1 Eu1 115.9(8) 2_665 .
N1 Zn1 Eu1 115.9(3) . .
N1 Zn1 Eu1 115.9(8) 3_565 .
O1 Zn1 Eu1 49.0(2) 2_665 .
O1 Zn1 Eu1 49.0(2) 3_565 .
O1 Zn1 Eu1 49.0(2) . .

loop_
_geom_bond_atom_site_label_1
_geom_bond_atom_site_label_2
_geom_bond_distance
_geom_bond_site_symmetry_2
C1 C2 1.3900 .
C1 N1 1.3900 .
C1 H1 0.9300 .
C2 C3 1.3900 .
C2 H2 0.9300 .
C3 C4 1.3900 .
C3 H3 0.9300 .
C4 C5 1.3900 .
C4 C11 1.48(2) .
C5 C8 1.360(19) .
C5 N1 1.3900 .
N1 Zn1 2.066(8) .
C6 C7 1.54(4) .
C6 C9 1.63(2) .
C6 C9 1.627(19) 10_557
C6 H6 89(10) .
C7 H7A 0.9660 .
C7 H7B 0.9660 .
C7 H7C 0.9659 .
C8 O1 1.325(17) .
C8 C9 1.42(2) .
C9 C10 1.30(2) .
C10 C11 1.41(3) .
C10 H10 0.9300 .
C11 H11 0.9300 .
Eu1 O1 2.298(9) 2_665
Eu1 O1 2.298(9) 11_667
Eu1 O1 2.298(9) 12_567
Eu1 O1 2.298(9) .
Eu1 O1 2.298(9) 3_565
Eu1 O1 2.298(9) 10_557
Eu1 O2 2.68(3) .
Eu1 O2 2.68(3) 3_565
Eu1 O2 2.68(3) 2_665
Eu1 Zn1 3.043(3) 10_557
Eu1 Zn1 3.043(3) .
O1 Zn1 2.083(9) .
O2 H1W 1.0(3) .
Zn1 N1 2.066(19) 2_665
Zn1 N1 2.066(15) 3_565
Zn1 O1 2.083(9) 2_665
Zn1 O1 2.083(9) 3_565

loop_
_geom_torsion_atom_site_label_1
_geom_torsion_atom_site_label_2
_geom_torsion_atom_site_label_3
_geom_torsion_atom_site_label_4
_geom_torsion
_geom_torsion_site_symmetry_1
_geom_torsion_site_symmetry_4
N1 C1 C2 C3 0.0 . .
C1 C2 C3 C4 0.0 . .
C2 C3 C4 C5 0.0 . .
C2 C3 C4 C11 -173.1(12) . .
C3 C4 C5 C8 -179.1(10) . .
C11 C4 C5 C8 -5.7(13) . .
C3 C4 C5 N1 0.0 . .
C11 C4 C5 N1 173.4(12) . .
C8 C5 N1 C1 179.2(9) . .
C4 C5 N1 C1 0.0 . .
C8 C5 N1 Zn1 -0.1(9) . .
C4 C5 N1 Zn1 -179.3(7) . .
C2 C1 N1 C5 0.0 . .
C2 C1 N1 Zn1 179.2(7) . .
N1 C5 C8 O1 -0.9(13) . .
C4 C5 C8 O1 178.3(8) . .
N1 C5 C8 C9 -168.5(11) . .
C4 C5 C8 C9 10.7(16) . .
O1 C8 C9 C10 -180.0(15) . .
C5 C8 C9 C10 -13(2) . .
O1 C8 C9 C6 9(2) . .
C5 C8 C9 C6 175.6(11) . .
C7 C6 C9 C10 51(4) . .
C9 C6 C9 C10 -73(3) 10_557 .
C7 C6 C9 C8 -137(3) . .
C9 C6 C9 C8 98.5(18) 10_557 .
C8 C9 C10 C11 12(3) . .
C6 C9 C10 C11 -177.4(17) . .
C9 C10 C11 C4 -6(3) . .
C3 C4 C11 C10 175.9(12) . .
C5 C4 C11 C10 2.7(19) . .
C5 C8 O1 Zn1 1.4(13) . .
C9 C8 O1 Zn1 168.2(12) . .
C5 C8 O1 Eu1 116.0(13) . .
C9 C8 O1 Eu1 -77.2(17) . .
O1 Eu1 O1 C8 -85.7(15) 2_665 .
O1 Eu1 O1 C8 -11.2(15) 11_667 .
O1 Eu1 O1 C8 123.1(15) 12_567 .
O1 Eu1 O1 C8 -162.4(14) 3_565 .
O1 Eu1 O1 C8 55.9(15) 10_557 .
O2 Eu1 O1 C8 -123(2) . .
O2 Eu1 O1 C8 -10.3(16) 3_565 .
O2 Eu1 O1 C8 124.0(17) 2_665 .
Zn1 Eu1 O1 C8 55.9(15) 10_557 .
Zn1 Eu1 O1 C8 -124.1(15) . .
O1 Eu1 O1 Zn1 38.36(10) 2_665 .
O1 Eu1 O1 Zn1 112.84(7) 11_667 .
O1 Eu1 O1 Zn1 -112.84(7) 12_567 .
O1 Eu1 O1 Zn1 -38.36(10) 3_565 .
O1 Eu1 O1 Zn1 180.0 10_557 .
O2 Eu1 O1 Zn1 1.6(17) . .
O2 Eu1 O1 Zn1 113.8(10) 3_565 .
O2 Eu1 O1 Zn1 -111.9(10) 2_665 .
Zn1 Eu1 O1 Zn1 180.000(3) 10_557 .
C5 N1 Zn1 N1 -157.5(9) . 2_665
C1 N1 Zn1 N1 23.3(9) . 2_665
C5 N1 Zn1 N1 96.7(10) . 3_565
C1 N1 Zn1 N1 -82.6(5) . 3_565
C5 N1 Zn1 O1 -78.7(6) . 2_665
C1 N1 Zn1 O1 102.0(6) . 2_665
C5 N1 Zn1 O1 9.9(13) . 3_565
C1 N1 Zn1 O1 -169.3(10) . 3_565
C5 N1 Zn1 O1 0.6(5) . .
C1 N1 Zn1 O1 -178.6(6) . .
C5 N1 Zn1 Eu1 -30.4(6) . .
C1 N1 Zn1 Eu1 150.3(5) . .
C8 O1 Zn1 N1 90(2) . 2_665
Eu1 O1 Zn1 N1 -50(2) . 2_665
C8 O1 Zn1 N1 -1.1(8) . .
Eu1 O1 Zn1 N1 -142.1(4) . .
C8 O1 Zn1 N1 -102.0(11) . 3_565
Eu1 O1 Zn1 N1 117.0(9) . 3_565
C8 O1 Zn1 O1 99.6(9) . 2_665
Eu1 O1 Zn1 O1 -41.34(14) . 2_665
C8 O1 Zn1 O1 -177.7(8) . 3_565
Eu1 O1 Zn1 O1 41.34(14) . 3_565
C8 O1 Zn1 Eu1 141.0(9) . .
O1 Eu1 Zn1 N1 41.8(9) 2_665 2_665
O1 Eu1 Zn1 N1 41.8(9) 11_667 2_665
O1 Eu1 Zn1 N1 -78.2(9) 12_567 2_665
O1 Eu1 Zn1 N1 161.8(9) . 2_665
O1 Eu1 Zn1 N1 -78.2(9) 3_565 2_665
O1 Eu1 Zn1 N1 161.8(9) 10_557 2_665
O2 Eu1 Zn1 N1 -17.1(15) . 2_665
O2 Eu1 Zn1 N1 102.9(15) 3_565 2_665
O2 Eu1 Zn1 N1 -137.1(15) 2_665 2_665
Zn1 Eu1 Zn1 N1 -39(100) 10_557 2_665
O1 Eu1 Zn1 N1 -78.2(5) 2_665 .
O1 Eu1 Zn1 N1 -78.2(5) 11_667 .
O1 Eu1 Zn1 N1 161.8(5) 12_567 .
O1 Eu1 Zn1 N1 41.8(5) . .
O1 Eu1 Zn1 N1 161.8(5) 3_565 .
O1 Eu1 Zn1 N1 41.8(5) 10_557 .
O2 Eu1 Zn1 N1 -137.1(12) . .
O2 Eu1 Zn1 N1 -17.1(12) 3_565 .
O2 Eu1 Zn1 N1 102.9(12) 2_665 .
Zn1 Eu1 Zn1 N1 -159(100) 10_557 .
O1 Eu1 Zn1 N1 161.8(9) 2_665 3_565
O1 Eu1 Zn1 N1 161.8(9) 11_667 3_565
O1 Eu1 Zn1 N1 41.8(9) 12_567 3_565
O1 Eu1 Zn1 N1 -78.2(9) . 3_565
O1 Eu1 Zn1 N1 41.8(9) 3_565 3_565
O1 Eu1 Zn1 N1 -78.2(9) 10_557 3_565
O2 Eu1 Zn1 N1 102.9(14) . 3_565
O2 Eu1 Zn1 N1 -137.1(14) 3_565 3_565
O2 Eu1 Zn1 N1 -17.1(15) 2_665 3_565
Zn1 Eu1 Zn1 N1 81(100) 10_557 3_565
O1 Eu1 Zn1 O1 0.000(6) 11_667 2_665
O1 Eu1 Zn1 O1 -120.000(7) 12_567 2_665
O1 Eu1 Zn1 O1 120.000(7) . 2_665
O1 Eu1 Zn1 O1 -120.000(7) 3_565 2_665
O1 Eu1 Zn1 O1 120.000(7) 10_557 2_665
O2 Eu1 Zn1 O1 -58.9(12) . 2_665
O2 Eu1 Zn1 O1 61.1(12) 3_565 2_665
O2 Eu1 Zn1 O1 -178.9(12) 2_665 2_665
Zn1 Eu1 Zn1 O1 -81(100) 10_557 2_665
O1 Eu1 Zn1 O1 120.000(2) 2_665 3_565
O1 Eu1 Zn1 O1 120.000(2) 11_667 3_565
O1 Eu1 Zn1 O1 0.000(2) 12_567 3_565
O1 Eu1 Zn1 O1 -120.000(2) . 3_565
O1 Eu1 Zn1 O1 -120.000(2) 10_557 3_565
O2 Eu1 Zn1 O1 61.1(12) . 3_565
O2 Eu1 Zn1 O1 -178.9(12) 3_565 3_565
O2 Eu1 Zn1 O1 -58.9(12) 2_665 3_565
Zn1 Eu1 Zn1 O1 39(100) 10_557 3_565
O1 Eu1 Zn1 O1 -120.000(2) 2_665 .
O1 Eu1 Zn1 O1 -120.000(2) 11_667 .
O1 Eu1 Zn1 O1 120.000(3) 12_567 .
O1 Eu1 Zn1 O1 120.000(3) 3_565 .
O1 Eu1 Zn1 O1 0.000(3) 10_557 .
O2 Eu1 Zn1 O1 -178.9(12) . .
O2 Eu1 Zn1 O1 -58.9(12) 3_565 .
O2 Eu1 Zn1 O1 61.1(12) 2_665 .
Zn1 Eu1 Zn1 O1 159(100) 10_557 .
